data_7006905
loop_
_publ_author_name
'Chien, Chih-Hsien'
'Chang, Jung-Che'
'Yeh, Chen-Yu'
'Lee, Gene-Hsiang'
'Fang, Jim-Min'
'Peng, Shie-Ming'

_publ_section_title
;
 Novel linear hexanuclear cobalt string complexes (Co6(12+)) and
 one-electron reduction products (Co6(11+)) supported by four bpyany2-
 ligands.
;
_journal_issue 17
_journal_name_full 'Dalton transactions (Cambridge, England : 2003)'
_journal_page_first 2106
_journal_page_last 2113
_journal_paper_doi 10.1039/b515311e
_journal_year 2006
_chemical_formula_sum 'C78 H56 Cl8 Co6 F12 N26 P2 S2'
_chemical_formula_weight 2348.73
_chemical_name_common (Co6(bpyany)4(NCS)2)(PF6)2
_chemical_name_systematic
;
?
;
_space_group_IT_number 92
_symmetry_cell_setting tetragonal
_symmetry_space_group_name_Hall 'P 4abw 2nw'
_symmetry_space_group_name_H-M 'P 41 21 2'
_atom_sites_solution_hydrogens geom
_atom_sites_solution_primary direct
_atom_sites_solution_secondary difmap
_audit_creation_method SHELXL-97
_cell_angle_alpha 90.00
_cell_angle_beta 90.00
_cell_angle_gamma 90.00
_cell_formula_units_Z 4
_cell_length_a 17.3930(2)
_cell_length_b 17.3930(2)
_cell_length_c 28.0060(5)
_cell_measurement_reflns_used all
_cell_measurement_temperature 150(1)
_cell_measurement_theta_max 25.00
_cell_measurement_theta_min 1.00
_cell_volume 8472.3(2)
_computing_cell_refinement DENZO-SMN
_computing_data_collection 'NONIUS COLLECT'
_computing_data_reduction DENZO-SMN
_computing_molecular_graphics 'Bruker SHELXTL'
_computing_publication_material 'Bruker SHELXTL'
_computing_structure_refinement 'SHELXL-97 (Sheldrick, 1997)'
_computing_structure_solution 'SHELXS-97 (Sheldrick, 1990)'
_diffrn_ambient_temperature 150(1)
_diffrn_measured_fraction_theta_full 1.000
_diffrn_measured_fraction_theta_max 1.000
_diffrn_measurement_device_type 'NONISU KappaCCD'
_diffrn_measurement_method '\w scans'
_diffrn_radiation_monochromator graphite
_diffrn_radiation_source 'fine-focus sealed tube'
_diffrn_radiation_type MoK\a
_diffrn_radiation_wavelength 0.71073
_diffrn_reflns_av_R_equivalents 0.0761
_diffrn_reflns_av_sigmaI/netI 0.0580
_diffrn_reflns_limit_h_max 20
_diffrn_reflns_limit_h_min -20
_diffrn_reflns_limit_k_max 20
_diffrn_reflns_limit_k_min -20
_diffrn_reflns_limit_l_max 25
_diffrn_reflns_limit_l_min -33
_diffrn_reflns_number 46542
_diffrn_reflns_theta_full 25.00
_diffrn_reflns_theta_max 25.00
_diffrn_reflns_theta_min 1.38
_exptl_absorpt_coefficient_mu 1.578
_exptl_absorpt_correction_T_max 0.855
_exptl_absorpt_correction_T_min 0.686
_exptl_absorpt_correction_type multi-scan
_exptl_crystal_colour dark-purple
_exptl_crystal_density_diffrn 1.841
_exptl_crystal_density_method 'not measured'
_exptl_crystal_description block
_exptl_crystal_F_000 4696
_exptl_crystal_size_max 0.18
_exptl_crystal_size_mid 0.15
_exptl_crystal_size_min 0.12
_refine_diff_density_max 0.537
_refine_diff_density_min -0.709
_refine_diff_density_rms 0.110
_refine_ls_abs_structure_details 'Flack H D (1983), Acta Cryst. A39, 876-881'
_refine_ls_abs_structure_Flack 0.01(2)
_refine_ls_extinction_method none
_refine_ls_goodness_of_fit_ref 1.019
_refine_ls_hydrogen_treatment constr
_refine_ls_matrix_type full
_refine_ls_number_parameters 604
_refine_ls_number_reflns 7470
_refine_ls_number_restraints 0
_refine_ls_restrained_S_all 1.019
_refine_ls_R_factor_all 0.0778
_refine_ls_R_factor_gt 0.0502
_refine_ls_shift/su_max 0.014
_refine_ls_shift/su_mean 0.002
_refine_ls_structure_factor_coef Fsqd
_refine_ls_weighting_details 'calc w=1/[\s^2^(Fo^2^)+(0.0794P)^2^+8.7700P] where P=(Fo^2^+2Fc^2^)/3'
_refine_ls_weighting_scheme calc
_refine_ls_wR_factor_gt 0.1229
_refine_ls_wR_factor_ref 0.1369
_reflns_number_gt 5693
_reflns_number_total 7470
_reflns_threshold_expression >2sigma(I)
_cod_data_source_file b515311e.txt
_cod_data_source_block ic11047(compd_2)
_cod_depositor_comments
;
The following automatic conversions were performed:
'_symmetry_cell_setting' value 'Tetragonal' changed to 'tetragonal'
according to '/home/saulius/struct/CIF-dictionaries/cif_core.dic'
dictionary named 'cif_core.dic' version 2.4.1 from 2010-06-29.

Automatic conversion script
Id: cif_fix_enum 1527 2010-12-29 10:47:43Z saulius 
;
_cod_original_sg_symbol_H-M P4(1)2(1)2
_cod_database_code 7006905

loop_
_symmetry_equiv_pos_as_xyz
'x, y, z'
'-x, -y, z+1/2'
'-y+1/2, x+1/2, z+1/4'
'y+1/2, -x+1/2, z+3/4'
'-x+1/2, y+1/2, -z+1/4'
'x+1/2, -y+1/2, -z+3/4'
'y, x, -z'
'-y, -x, -z+1/2'

loop_
_atom_site_label
_atom_site_type_symbol
_atom_site_fract_x
_atom_site_fract_y
_atom_site_fract_z
_atom_site_U_iso_or_equiv
_atom_site_adp_type
_atom_site_occupancy
_atom_site_symmetry_multiplicity
_atom_site_calc_flag
_atom_site_refinement_flags
_atom_site_disorder_assembly
_atom_site_disorder_group
Co1 Co 0.60049(5) 0.25757(5) 1.13636(3) 0.0348(2) Uani 1 1 d . . .
Co2 Co 0.53344(5) 0.32996(5) 1.08100(3) 0.0319(2) Uani 1 1 d . . .
Co3 Co 0.46484(5) 0.39730(5) 1.02695(3) 0.0301(2) Uani 1 1 d . . .
S1 S 0.73146(13) 0.09890(12) 1.25088(7) 0.0599(6) Uani 1 1 d . . .
N1 N 0.5164(3) 0.1823(3) 1.13303(19) 0.0363(13) Uani 1 1 d . . .
N2 N 0.4759(3) 0.2398(3) 1.06302(17) 0.0331(12) Uani 1 1 d . . .
N3 N 0.4336(3) 0.3028(3) 0.99625(18) 0.0309(11) Uani 1 1 d . . .
N4 N 0.3912(3) 0.3762(3) 0.93232(17) 0.0305(12) Uani 1 1 d . . .
N5 N 0.3537(3) 0.4576(3) 0.87224(17) 0.0331(12) Uani 1 1 d . . .
N6 N 0.3140(3) 0.5419(3) 0.81389(17) 0.0383(13) Uani 1 1 d . . .
N7 N 0.6489(3) 0.2080(3) 1.08007(18) 0.0359(12) Uani 1 1 d . . .
N8 N 0.6081(3) 0.3084(3) 1.03295(17) 0.0337(12) Uani 1 1 d . . .
N9 N 0.5554(3) 0.4038(3) 0.98664(16) 0.0294(11) Uani 1 1 d . . .
N10 N 0.4928(3) 0.4972(3) 0.94286(16) 0.0314(12) Uani 1 1 d . . .
N11 N 0.4208(3) 0.5890(3) 0.90347(17) 0.0314(12) Uani 1 1 d . . .
N12 N 0.3410(3) 0.6794(3) 0.86830(17) 0.0313(12) Uani 1 1 d . . .
N13 N 0.6623(3) 0.1955(3) 1.18446(19) 0.0428(14) Uani 1 1 d . . .
C1 C 0.5065(4) 0.1295(4) 1.1683(2) 0.0427(17) Uani 1 1 d . . .
H1A H 0.5423 0.1286 1.1940 0.051 Uiso 1 1 calc R . .
C2 C 0.4474(4) 0.0777(4) 1.1685(2) 0.0473(18) Uani 1 1 d . . .
H2A H 0.4431 0.0411 1.1936 0.057 Uiso 1 1 calc R . .
C3 C 0.3939(4) 0.0789(4) 1.1319(2) 0.0451(17) Uani 1 1 d . . .
H3A H 0.3533 0.0423 1.1310 0.054 Uiso 1 1 calc R . .
C4 C 0.4004(4) 0.1342(4) 1.0967(2) 0.0388(16) Uani 1 1 d . . .
H4A H 0.3619 0.1391 1.0729 0.047 Uiso 1 1 calc R . .
C5 C 0.4643(4) 0.1829(4) 1.0965(2) 0.0363(15) Uani 1 1 d . . .
C6 C 0.4456(4) 0.2339(3) 1.0181(2) 0.0333(15) Uani 1 1 d . . .
C7 C 0.4323(4) 0.1649(4) 0.9936(2) 0.0362(15) Uani 1 1 d . . .
H7A H 0.4412 0.1171 1.0091 0.043 Uiso 1 1 calc R . .
C8 C 0.4069(4) 0.1658(4) 0.9478(2) 0.0383(16) Uani 1 1 d . . .
H8A H 0.3984 0.1187 0.9314 0.046 Uiso 1 1 calc R . .
C9 C 0.3929(4) 0.2369(3) 0.9241(2) 0.0343(14) Uani 1 1 d . . .
C10 C 0.4070(3) 0.3045(4) 0.9507(2) 0.0312(14) Uani 1 1 d . . .
C11 C 0.3654(4) 0.2452(4) 0.8776(2) 0.0429(17) Uani 1 1 d . . .
H11A H 0.3547 0.2006 0.8591 0.051 Uiso 1 1 calc R . .
C12 C 0.3534(4) 0.3166(4) 0.8580(2) 0.0421(17) Uani 1 1 d . . .
H12A H 0.3359 0.3216 0.8260 0.051 Uiso 1 1 calc R . .
C13 C 0.3675(3) 0.3828(3) 0.8862(2) 0.0315(14) Uani 1 1 d . . .
C14 C 0.3559(4) 0.4787(4) 0.8250(2) 0.0368(15) Uani 1 1 d . . .
C15 C 0.4007(4) 0.4416(4) 0.7902(2) 0.0398(16) Uani 1 1 d . . .
H15A H 0.4338 0.4005 0.7990 0.048 Uiso 1 1 calc R . .
C16 C 0.3969(4) 0.4644(4) 0.7440(2) 0.0483(17) Uani 1 1 d . . .
H16A H 0.4251 0.4380 0.7201 0.058 Uiso 1 1 calc R . .
C17 C 0.3508(5) 0.5272(4) 0.7321(2) 0.053(2) Uani 1 1 d . . .
H17A H 0.3467 0.5431 0.6997 0.064 Uiso 1 1 calc R . .
C18 C 0.3115(4) 0.5660(4) 0.7671(2) 0.0484(18) Uani 1 1 d . . .
H18A H 0.2822 0.6101 0.7590 0.058 Uiso 1 1 calc R . .
C19 C 0.6819(4) 0.1384(4) 1.0850(2) 0.0395(16) Uani 1 1 d . . .
H19A H 0.6826 0.1157 1.1158 0.047 Uiso 1 1 calc R . .
C20 C 0.7141(4) 0.0992(4) 1.0485(3) 0.0493(18) Uani 1 1 d . . .
H20A H 0.7378 0.0507 1.0538 0.059 Uiso 1 1 calc R . .
C21 C 0.7120(4) 0.1315(4) 1.0027(3) 0.0473(18) Uani 1 1 d . . .
H21A H 0.7336 0.1049 0.9763 0.057 Uiso 1 1 calc R . .
C22 C 0.6789(4) 0.2005(4) 0.9966(2) 0.0414(16) Uani 1 1 d . . .
H22A H 0.6765 0.2227 0.9656 0.050 Uiso 1 1 calc R . .
C23 C 0.6473(3) 0.2406(4) 1.0362(2) 0.0344(15) Uani 1 1 d . . .
C24 C 0.6177(4) 0.3612(3) 0.9961(2) 0.0324(14) Uani 1 1 d . . .
C25 C 0.6890(3) 0.3759(4) 0.9740(2) 0.0359(15) Uani 1 1 d . . .
H25A H 0.7330 0.3458 0.9814 0.043 Uiso 1 1 calc R . .
C26 C 0.6932(4) 0.4349(4) 0.9414(2) 0.0399(16) Uani 1 1 d . . .
H26A H 0.7410 0.4462 0.9266 0.048 Uiso 1 1 calc R . .
C27 C 0.6280(3) 0.4787(4) 0.9296(2) 0.0335(14) Uani 1 1 d . . .
C28 C 0.5594(3) 0.4612(4) 0.9528(2) 0.0299(14) Uani 1 1 d . . .
C29 C 0.6274(4) 0.5421(4) 0.8970(2) 0.0364(15) Uani 1 1 d . . .
H29A H 0.6732 0.5569 0.8810 0.044 Uiso 1 1 calc R . .
C30 C 0.5616(4) 0.5808(4) 0.8892(2) 0.0346(14) Uani 1 1 d . . .
H30A H 0.5618 0.6241 0.8685 0.042 Uiso 1 1 calc R . .
C31 C 0.4916(4) 0.5579(3) 0.9114(2) 0.0325(14) Uani 1 1 d . . .
C32 C 0.4097(4) 0.6645(3) 0.8901(2) 0.0326(14) Uani 1 1 d . . .
C33 C 0.4599(4) 0.7254(4) 0.9009(2) 0.0379(15) Uani 1 1 d . . .
H33A H 0.5073 0.7151 0.9164 0.046 Uiso 1 1 calc R . .
C34 C 0.4414(4) 0.7982(4) 0.8892(3) 0.0447(17) Uani 1 1 d . . .
H34A H 0.4742 0.8394 0.8982 0.054 Uiso 1 1 calc R . .
C35 C 0.3753(4) 0.8128(4) 0.8646(3) 0.0469(18) Uani 1 1 d . . .
H35A H 0.3634 0.8631 0.8537 0.056 Uiso 1 1 calc R . .
C36 C 0.3264(4) 0.7520(4) 0.8559(2) 0.0398(16) Uani 1 1 d . . .
H36A H 0.2792 0.7624 0.8400 0.048 Uiso 1 1 calc R . .
C37 C 0.6903(4) 0.1567(4) 1.2117(2) 0.0429(17) Uani 1 1 d . . .
C38 C 0.4803(5) -0.0660(5) 1.0449(3) 0.061(2) Uani 1 1 d . . .
H38A H 0.4306 -0.0407 1.0377 0.073 Uiso 1 1 calc R . .
H38B H 0.4901 -0.1049 1.0198 0.073 Uiso 1 1 calc R . .
Cl1 Cl 0.55412(12) 0.00290(12) 1.04418(7) 0.0607(5) Uani 1 1 d . . .
Cl2 Cl 0.47474(12) -0.11112(11) 1.10023(7) 0.0577(5) Uani 1 1 d . . .
C39 C 0.6199(5) 0.3433(6) 0.8192(3) 0.079(3) Uani 1 1 d . . .
H39A H 0.5938 0.3317 0.7886 0.094 Uiso 1 1 calc R . .
H39B H 0.6313 0.3991 0.8196 0.094 Uiso 1 1 calc R . .
Cl3 Cl 0.55857(16) 0.32267(16) 0.86500(9) 0.0877(8) Uani 1 1 d . . .
Cl4 Cl 0.7034(2) 0.2941(2) 0.8214(3) 0.206(3) Uani 1 1 d . . .
P1 P 0.45847(15) 0.22195(13) 0.72411(8) 0.0616(6) Uani 1 1 d . . .
F1 F 0.3950(3) 0.2556(4) 0.69005(19) 0.0965(18) Uani 1 1 d . . .
F2 F 0.3992(4) 0.2157(5) 0.7653(2) 0.129(3) Uani 1 1 d . . .
F3 F 0.5218(4) 0.2303(3) 0.6821(2) 0.102(2) Uani 1 1 d . . .
F4 F 0.4804(4) 0.3067(3) 0.7397(2) 0.106(2) Uani 1 1 d . . .
F5 F 0.4404(5) 0.1367(3) 0.7080(2) 0.121(3) Uani 1 1 d . . .
F6 F 0.5230(4) 0.1882(3) 0.7589(2) 0.104(2) Uani 1 1 d . . .

loop_
_atom_site_aniso_label
_atom_site_aniso_U_11
_atom_site_aniso_U_22
_atom_site_aniso_U_33
_atom_site_aniso_U_23
_atom_site_aniso_U_13
_atom_site_aniso_U_12
Co1 0.0352(5) 0.0409(5) 0.0284(4) 0.0028(4) -0.0017(4) -0.0002(4)
Co2 0.0322(5) 0.0372(5) 0.0263(4) 0.0027(4) -0.0003(4) -0.0029(4)
Co3 0.0319(4) 0.0330(5) 0.0253(4) 0.0003(3) 0.0005(3) -0.0021(4)
S1 0.0803(15) 0.0556(12) 0.0438(11) 0.0094(9) -0.0090(10) 0.0219(11)
N1 0.040(3) 0.034(3) 0.035(3) 0.001(2) 0.003(3) -0.003(2)
N2 0.040(3) 0.036(3) 0.023(3) 0.006(2) 0.003(2) -0.005(2)
N3 0.032(3) 0.027(3) 0.033(3) -0.001(2) -0.003(2) -0.003(2)
N4 0.036(3) 0.028(3) 0.028(3) -0.002(2) -0.006(2) -0.002(2)
N5 0.036(3) 0.037(3) 0.026(3) -0.005(2) -0.004(2) 0.003(2)
N6 0.056(4) 0.036(3) 0.024(3) -0.002(2) -0.002(2) 0.000(3)
N7 0.035(3) 0.041(3) 0.032(3) -0.001(3) 0.001(2) -0.005(2)
N8 0.030(3) 0.044(3) 0.028(3) 0.002(2) 0.005(2) 0.003(2)
N9 0.028(3) 0.036(3) 0.024(3) 0.001(2) 0.002(2) -0.003(2)
N10 0.038(3) 0.034(3) 0.022(3) 0.004(2) 0.002(2) -0.009(2)
N11 0.037(3) 0.032(3) 0.026(3) 0.000(2) -0.001(2) -0.009(2)
N12 0.033(3) 0.036(3) 0.025(3) 0.005(2) 0.002(2) 0.000(2)
N13 0.046(4) 0.054(4) 0.028(3) 0.006(3) -0.004(3) 0.006(3)
C1 0.061(5) 0.042(4) 0.025(3) 0.012(3) 0.002(3) 0.005(4)
C2 0.067(5) 0.039(4) 0.035(4) 0.009(3) 0.000(4) -0.010(4)
C3 0.043(4) 0.042(4) 0.051(4) 0.005(3) -0.001(4) -0.011(3)
C4 0.037(4) 0.047(4) 0.032(4) 0.009(3) -0.006(3) -0.006(3)
C5 0.040(4) 0.039(4) 0.030(3) -0.001(3) 0.003(3) 0.001(3)
C6 0.034(4) 0.029(3) 0.037(4) 0.002(3) 0.000(3) -0.003(3)
C7 0.042(4) 0.030(3) 0.037(4) 0.005(3) 0.001(3) 0.003(3)
C8 0.042(4) 0.034(4) 0.039(4) -0.002(3) -0.002(3) -0.007(3)
C9 0.037(4) 0.034(4) 0.032(3) -0.002(3) -0.003(3) -0.005(3)
C10 0.025(3) 0.038(4) 0.030(3) 0.000(3) -0.001(3) -0.001(3)
C11 0.049(4) 0.041(4) 0.039(4) -0.013(3) -0.009(3) 0.001(3)
C12 0.052(4) 0.043(4) 0.032(4) -0.002(3) -0.011(3) -0.006(3)
C13 0.036(3) 0.031(3) 0.028(3) -0.003(3) 0.001(3) 0.000(3)
C14 0.038(4) 0.038(4) 0.035(4) -0.005(3) -0.006(3) 0.000(3)
C15 0.054(4) 0.033(4) 0.032(3) -0.003(3) -0.003(3) 0.006(3)
C16 0.066(5) 0.050(4) 0.028(3) -0.003(3) 0.004(3) 0.000(4)
C17 0.080(6) 0.052(5) 0.027(4) 0.008(3) 0.003(4) 0.002(4)
C18 0.066(5) 0.052(4) 0.027(4) 0.005(3) -0.004(3) -0.001(4)
C19 0.051(4) 0.035(4) 0.032(4) 0.001(3) 0.003(3) 0.004(3)
C20 0.050(4) 0.045(4) 0.053(4) 0.007(4) -0.004(4) 0.009(4)
C21 0.057(5) 0.034(4) 0.051(4) -0.013(3) 0.010(4) -0.001(3)
C22 0.045(4) 0.049(4) 0.031(3) 0.004(3) 0.003(3) 0.000(3)
C23 0.024(3) 0.041(4) 0.038(4) -0.004(3) 0.000(3) -0.001(3)
C24 0.041(4) 0.038(3) 0.019(3) -0.004(3) 0.001(3) -0.001(3)
C25 0.029(3) 0.038(4) 0.041(4) -0.003(3) 0.000(3) -0.003(3)
C26 0.035(4) 0.040(4) 0.044(4) -0.005(3) 0.006(3) -0.012(3)
C27 0.029(3) 0.039(4) 0.032(3) 0.003(3) -0.001(3) -0.004(3)
C28 0.028(3) 0.037(4) 0.025(3) -0.004(3) -0.001(3) 0.001(3)
C29 0.034(4) 0.040(4) 0.035(4) -0.005(3) 0.006(3) -0.002(3)
C30 0.045(4) 0.035(4) 0.023(3) -0.002(3) 0.008(3) -0.015(3)
C31 0.043(4) 0.031(3) 0.024(3) -0.003(3) -0.004(3) -0.003(3)
C32 0.042(4) 0.036(4) 0.020(3) -0.002(3) 0.003(3) -0.004(3)
C33 0.039(4) 0.039(4) 0.035(4) 0.002(3) 0.006(3) 0.001(3)
C34 0.051(4) 0.033(4) 0.050(4) -0.006(3) 0.013(4) -0.006(3)
C35 0.049(4) 0.035(4) 0.056(5) 0.009(3) 0.007(4) 0.002(3)
C36 0.038(4) 0.044(4) 0.038(4) 0.004(3) 0.006(3) 0.000(3)
C37 0.047(4) 0.050(4) 0.032(4) -0.006(3) 0.004(3) 0.000(3)
C38 0.066(5) 0.064(5) 0.053(5) -0.003(4) -0.008(4) -0.003(4)
Cl1 0.0606(12) 0.0623(12) 0.0594(12) 0.0159(10) 0.0032(10) 0.0017(10)
Cl2 0.0598(12) 0.0579(12) 0.0554(11) -0.0012(9) 0.0139(9) -0.0015(9)
C39 0.063(6) 0.090(7) 0.082(7) -0.001(6) -0.002(5) 0.004(5)
Cl3 0.0969(18) 0.0979(18) 0.0683(15) -0.0175(13) 0.0063(13) -0.0301(15)
Cl4 0.068(2) 0.098(3) 0.453(10) 0.042(4) 0.052(3) 0.0054(17)
P1 0.0837(16) 0.0597(13) 0.0414(11) -0.0033(10) -0.0006(11) 0.0116(12)
F1 0.085(4) 0.124(5) 0.080(4) 0.035(3) -0.036(3) -0.014(4)
F2 0.134(6) 0.183(7) 0.070(4) 0.032(4) 0.042(4) 0.044(5)
F3 0.132(5) 0.088(4) 0.085(4) 0.000(3) 0.039(4) 0.013(4)
F4 0.161(6) 0.064(3) 0.093(4) -0.021(3) -0.033(4) 0.023(4)
F5 0.228(8) 0.070(4) 0.064(4) 0.002(3) -0.007(4) -0.033(4)
F6 0.112(5) 0.095(4) 0.106(5) 0.015(3) -0.030(4) 0.035(4)

loop_
_atom_type_symbol
_atom_type_description
_atom_type_scat_dispersion_real
_atom_type_scat_dispersion_imag
_atom_type_scat_source
C C 0.0033 0.0016 'International Tables Vol C Tables 4.2.6.8 and 6.1.1.4'
H H 0.0000 0.0000 'International Tables Vol C Tables 4.2.6.8 and 6.1.1.4'
N N 0.0061 0.0033 'International Tables Vol C Tables 4.2.6.8 and 6.1.1.4'
F F 0.0171 0.0103 'International Tables Vol C Tables 4.2.6.8 and 6.1.1.4'
P P 0.1023 0.0942 'International Tables Vol C Tables 4.2.6.8 and 6.1.1.4'
S S 0.1246 0.1234 'International Tables Vol C Tables 4.2.6.8 and 6.1.1.4'
Cl Cl 0.1484 0.1585 'International Tables Vol C Tables 4.2.6.8 and 6.1.1.4'
Co Co 0.3494 0.9721 'International Tables Vol C Tables 4.2.6.8 and 6.1.1.4'

loop_
_geom_angle_atom_site_label_1
_geom_angle_atom_site_label_2
_geom_angle_atom_site_label_3
_geom_angle
_geom_angle_site_symmetry_1
_geom_angle_site_symmetry_3
_geom_angle_publ_flag
N1 Co1 N6 88.9(2) . 7_557 ?
N1 Co1 N7 89.4(2) . . ?
N6 Co1 N7 171.9(2) 7_557 . ?
N1 Co1 N12 172.0(2) . 7_557 ?
N6 Co1 N12 92.3(2) 7_557 7_557 ?
N7 Co1 N12 88.4(2) . 7_557 ?
N1 Co1 N13 94.1(2) . . ?
N6 Co1 N13 93.9(2) 7_557 . ?
N7 Co1 N13 94.1(2) . . ?
N12 Co1 N13 93.8(2) 7_557 . ?
N1 Co1 Co2 87.44(16) . . ?
N6 Co1 Co2 86.71(15) 7_557 . ?
N7 Co1 Co2 85.31(15) . . ?
N12 Co1 Co2 84.70(14) 7_557 . ?
N13 Co1 Co2 178.36(18) . . ?
N11 Co2 N5 90.8(2) 7_557 7_557 ?
N11 Co2 N8 88.8(2) 7_557 . ?
N5 Co2 N8 178.3(2) 7_557 . ?
N11 Co2 N2 177.8(2) 7_557 . ?
N5 Co2 N2 89.8(2) 7_557 . ?
N8 Co2 N2 90.5(2) . . ?
N11 Co2 Co3 89.48(15) 7_557 . ?
N5 Co2 Co3 88.99(15) 7_557 . ?
N8 Co2 Co3 89.34(15) . . ?
N2 Co2 Co3 88.43(15) . . ?
N11 Co2 Co1 92.44(15) 7_557 . ?
N5 Co2 Co1 90.37(15) 7_557 . ?
N8 Co2 Co1 91.31(15) . . ?
N2 Co2 Co1 89.66(15) . . ?
Co3 Co2 Co1 177.98(5) . . ?
N4 Co3 N3 89.5(2) 7_557 . ?
N4 Co3 N9 179.1(2) 7_557 . ?
N3 Co3 N9 91.1(2) . . ?
N4 Co3 N10 91.3(2) 7_557 7_557 ?
N3 Co3 N10 179.2(2) . 7_557 ?
N9 Co3 N10 88.2(2) . 7_557 ?
N4 Co3 Co3 90.48(15) 7_557 7_557 ?
N3 Co3 Co3 89.93(15) . 7_557 ?
N9 Co3 Co3 90.18(14) . 7_557 ?
N10 Co3 Co3 89.83(15) 7_557 7_557 ?
N4 Co3 Co2 89.84(14) 7_557 . ?
N3 Co3 Co2 90.32(15) . . ?
N9 Co3 Co2 89.50(14) . . ?
N10 Co3 Co2 89.91(15) 7_557 . ?
Co3 Co3 Co2 179.60(4) 7_557 . ?
C1 N1 C5 117.8(6) . . ?
C1 N1 Co1 120.6(5) . . ?
C5 N1 Co1 121.6(4) . . ?
C6 N2 C5 121.1(5) . . ?
C6 N2 Co2 120.0(4) . . ?
C5 N2 Co2 118.9(4) . . ?
C10 N3 C6 119.6(5) . . ?
C10 N3 Co3 119.7(4) . . ?
C6 N3 Co3 120.3(4) . . ?
C13 N4 C10 119.5(5) . . ?
C13 N4 Co3 120.8(4) . 7_557 ?
C10 N4 Co3 119.6(4) . 7_557 ?
C14 N5 C13 121.4(5) . . ?
C14 N5 Co2 118.9(4) . 7_557 ?
C13 N5 Co2 119.7(4) . 7_557 ?
C14 N6 C18 118.8(6) . . ?
C14 N6 Co1 121.5(4) . 7_557 ?
C18 N6 Co1 119.7(5) . 7_557 ?
C19 N7 C23 118.6(6) . . ?
C19 N7 Co1 119.3(4) . . ?
C23 N7 Co1 122.0(4) . . ?
C23 N8 C24 124.0(5) . . ?
C23 N8 Co2 117.6(4) . . ?
C24 N8 Co2 118.4(4) . . ?
C24 N9 C28 119.7(5) . . ?
C24 N9 Co3 120.6(4) . . ?
C28 N9 Co3 118.9(4) . . ?
C28 N10 C31 120.2(5) . . ?
C28 N10 Co3 120.6(4) . 7_557 ?
C31 N10 Co3 119.2(4) . 7_557 ?
C31 N11 C32 123.3(5) . . ?
C31 N11 Co2 120.7(4) . 7_557 ?
C32 N11 Co2 115.4(4) . 7_557 ?
C36 N12 C32 117.6(5) . . ?
C36 N12 Co1 119.6(4) . 7_557 ?
C32 N12 Co1 122.2(4) . 7_557 ?
C37 N13 Co1 173.2(6) . . ?
N1 C1 C2 122.9(7) . . ?
C1 C2 C3 119.5(6) . . ?
C4 C3 C2 118.8(6) . . ?
C3 C4 C5 119.5(6) . . ?
N1 C5 N2 114.7(6) . . ?
N1 C5 C4 121.2(6) . . ?
N2 C5 C4 123.8(6) . . ?
N3 C6 N2 114.1(5) . . ?
N3 C6 C7 120.5(6) . . ?
N2 C6 C7 125.3(6) . . ?
C8 C7 C6 120.4(6) . . ?
C7 C8 C9 120.4(6) . . ?
C11 C9 C10 117.7(6) . . ?
C11 C9 C8 125.7(6) . . ?
C10 C9 C8 116.6(5) . . ?
N3 C10 N4 116.0(5) . . ?
N3 C10 C9 122.4(5) . . ?
N4 C10 C9 121.5(5) . . ?
C12 C11 C9 121.2(6) . . ?
C11 C12 C13 119.0(6) . . ?
N4 C13 N5 113.7(5) . . ?
N4 C13 C12 120.8(5) . . ?
N5 C13 C12 125.3(6) . . ?
N6 C14 N5 115.0(6) . . ?
N6 C14 C15 120.8(6) . . ?
N5 C14 C15 124.1(6) . . ?
C16 C15 C14 120.0(6) . . ?
C15 C16 C17 119.2(7) . . ?
C18 C17 C16 119.9(6) . . ?
N6 C18 C17 121.0(7) . . ?
N7 C19 C20 123.6(6) . . ?
C19 C20 C21 118.6(7) . . ?
C22 C21 C20 119.1(7) . . ?
C21 C22 C23 120.4(6) . . ?
N7 C23 N8 115.7(5) . . ?
N7 C23 C22 119.6(6) . . ?
N8 C23 C22 124.4(6) . . ?
N9 C24 N8 114.5(5) . . ?
N9 C24 C25 121.7(6) . . ?
N8 C24 C25 123.4(6) . . ?
C26 C25 C24 118.3(6) . . ?
C25 C26 C27 121.2(6) . . ?
C28 C27 C26 117.5(6) . . ?
C28 C27 C29 117.4(6) . . ?
C26 C27 C29 125.1(6) . . ?
N10 C28 N9 115.9(5) . . ?
N10 C28 C27 122.5(5) . . ?
N9 C28 C27 121.5(5) . . ?
C30 C29 C27 119.7(6) . . ?
C29 C30 C31 121.1(6) . . ?
N11 C31 N10 115.1(5) . . ?
N11 C31 C30 126.2(5) . . ?
N10 C31 C30 118.8(6) . . ?
N12 C32 N11 115.1(5) . . ?
N12 C32 C33 119.8(6) . . ?
N11 C32 C33 124.9(6) . . ?
C34 C33 C32 120.5(7) . . ?
C33 C34 C35 119.9(7) . . ?
C34 C35 C36 117.9(7) . . ?
N12 C36 C35 124.2(6) . . ?
N13 C37 S1 179.1(7) . . ?
Cl2 C38 Cl1 111.0(4) . . ?
Cl4 C39 Cl3 113.8(6) . . ?
F2 P1 F1 90.6(4) . . ?
F2 P1 F5 90.8(4) . . ?
F1 P1 F5 92.1(4) . . ?
F2 P1 F4 91.2(4) . . ?
F1 P1 F4 89.4(3) . . ?
F5 P1 F4 177.5(5) . . ?
F2 P1 F6 89.3(4) . . ?
F1 P1 F6 179.7(4) . . ?
F5 P1 F6 88.2(4) . . ?
F4 P1 F6 90.3(3) . . ?
F2 P1 F3 178.3(4) . . ?
F1 P1 F3 90.2(3) . . ?
F5 P1 F3 90.7(4) . . ?
F4 P1 F3 87.3(4) . . ?
F6 P1 F3 89.9(4) . . ?

loop_
_geom_bond_atom_site_label_1
_geom_bond_atom_site_label_2
_geom_bond_distance
_geom_bond_site_symmetry_2
_geom_bond_publ_flag
Co1 N1 1.965(5) . ?
Co1 N6 1.986(5) 7_557 ?
Co1 N7 1.985(5) . ?
Co1 N12 2.001(5) 7_557 ?
Co1 N13 2.034(6) . ?
Co1 Co2 2.3130(12) . ?
Co2 N11 1.902(5) 7_557 ?
Co2 N5 1.904(5) 7_557 ?
Co2 N8 1.907(5) . ?
Co2 N2 1.928(5) . ?
Co2 Co3 2.2553(11) . ?
Co3 N4 1.921(5) 7_557 ?
Co3 N3 1.934(5) . ?
Co3 N9 1.941(5) . ?
Co3 N10 1.947(5) 7_557 ?
Co3 Co3 2.2448(16) 7_557 ?
S1 C37 1.652(8) . ?
N1 C1 1.360(8) . ?
N1 C5 1.367(8) . ?
N2 C6 1.367(8) . ?
N2 C5 1.377(8) . ?
N3 C10 1.358(8) . ?
N3 C6 1.361(8) . ?
N4 C13 1.360(8) . ?
N4 C10 1.377(8) . ?
N4 Co3 1.921(5) 7_557 ?
N5 C14 1.375(8) . ?
N5 C13 1.379(8) . ?
N5 Co2 1.904(5) 7_557 ?
N6 C14 1.355(8) . ?
N6 C18 1.375(8) . ?
N6 Co1 1.986(5) 7_557 ?
N7 C19 1.345(8) . ?
N7 C23 1.353(8) . ?
N8 C23 1.366(8) . ?
N8 C24 1.392(8) . ?
N9 C24 1.338(8) . ?
N9 C28 1.377(8) . ?
N10 C28 1.347(8) . ?
N10 C31 1.374(8) . ?
N10 Co3 1.947(5) 7_557 ?
N11 C31 1.363(8) . ?
N11 C32 1.379(8) . ?
N11 Co2 1.902(5) 7_557 ?
N12 C36 1.334(8) . ?
N12 C32 1.367(8) . ?
N12 Co1 2.001(5) 7_557 ?
N13 C37 1.128(8) . ?
C1 C2 1.367(10) . ?
C2 C3 1.386(10) . ?
C3 C4 1.382(9) . ?
C4 C5 1.397(9) . ?
C6 C7 1.403(9) . ?
C7 C8 1.356(9) . ?
C8 C9 1.424(9) . ?
C9 C11 1.395(9) . ?
C9 C10 1.413(9) . ?
C11 C12 1.374(10) . ?
C12 C13 1.419(9) . ?
C14 C15 1.405(9) . ?
C15 C16 1.354(9) . ?
C16 C17 1.394(10) . ?
C17 C18 1.374(10) . ?
C19 C20 1.350(10) . ?
C20 C21 1.403(10) . ?
C21 C22 1.342(10) . ?
C22 C23 1.422(9) . ?
C24 C25 1.409(9) . ?
C25 C26 1.375(9) . ?
C26 C27 1.405(9) . ?
C27 C28 1.394(9) . ?
C27 C29 1.431(9) . ?
C29 C30 1.345(9) . ?
C30 C31 1.424(9) . ?
C32 C33 1.405(9) . ?
C33 C34 1.348(9) . ?
C34 C35 1.365(10) . ?
C35 C36 1.379(9) . ?
C38 Cl2 1.740(8) . ?
C38 Cl1 1.756(8) . ?
C39 Cl4 1.688(10) . ?
C39 Cl3 1.707(10) . ?
P1 F2 1.550(6) . ?
P1 F1 1.571(5) . ?
P1 F5 1.581(6) . ?
P1 F4 1.583(6) . ?
P1 F6 1.597(6) . ?
P1 F3 1.618(6) . ?
